data_4314743
loop_
_publ_author_name
'Kang-Wei Wang'
'Jing-Lin Chen'
'Yi-Ming Cheng'
'Min-Wen Chung'
'Cheng-Chih Hsieh'
'Gene-Hsiang Lee'
'Pi-Tai Chou'
'Kellen Chen'
'Yun Chi'

_publ_section_title
;
 Mono- versus Dinuclear Pt(II)
 6-(5-Trifluoromethyl-Pyrazol-3-yl)-2,2'-Bipyridine Complexes: Synthesis,
 Characterization, and Remarkable Difference in Luminescent Properties
;
_journal_name_full 'Inorganic Chemistry'
_journal_page_first 1372
_journal_page_last 1383
_journal_paper_doi 10.1021/ic9011313
_journal_volume 49
_journal_year 2010
_chemical_formula_sum 'C36 H31 F12 N10 O2 P Pt2'
_chemical_formula_weight 1284.86
_chemical_name_systematic
; 
 ? 
;
_space_group_IT_number 14
_symmetry_cell_setting monoclinic
_symmetry_space_group_name_Hall '-P 2ybc'
_symmetry_space_group_name_H-M 'P 1 21/c 1'
_atom_sites_solution_hydrogens geom
_atom_sites_solution_primary direct
_atom_sites_solution_secondary difmap
_audit_creation_method SHELXL-97
_cell_angle_alpha 90.00
_cell_angle_beta 101.512(2)
_cell_angle_gamma 90.00
_cell_formula_units_Z 4
_cell_length_a 12.9340(5)
_cell_length_b 21.6277(11)
_cell_length_c 14.8760(6)
_cell_measurement_reflns_used total
_cell_measurement_temperature 150(2)
_cell_measurement_theta_max 25.00
_cell_measurement_theta_min 1.00
_cell_volume 4077.6(3)
_computing_cell_refinement DENZO-SMN
_computing_data_collection 'NONIUS COLLECT'
_computing_data_reduction DENZO-SMN
_computing_molecular_graphics 'Bruker SHELXTL'
_computing_publication_material 'Bruker SHELXTL'
_computing_structure_refinement 'SHELXL-97 (Sheldrick, 1997)'
_computing_structure_solution 'SHELXS-97 (Sheldrick, 1990)'
_diffrn_ambient_temperature 150(2)
_diffrn_measured_fraction_theta_full 0.998
_diffrn_measured_fraction_theta_max 0.998
_diffrn_measurement_device_type 'NONIUS KappaCCD'
_diffrn_measurement_method '\w scans'
_diffrn_radiation_monochromator graphite
_diffrn_radiation_source 'fine-focus sealed tube'
_diffrn_radiation_type MoK\a
_diffrn_radiation_wavelength 0.71073
_diffrn_reflns_av_R_equivalents 0.0686
_diffrn_reflns_av_sigmaI/netI 0.0799
_diffrn_reflns_limit_h_max 15
_diffrn_reflns_limit_h_min -15
_diffrn_reflns_limit_k_max 25
_diffrn_reflns_limit_k_min -23
_diffrn_reflns_limit_l_max 17
_diffrn_reflns_limit_l_min -17
_diffrn_reflns_number 18450
_diffrn_reflns_theta_full 25.00
_diffrn_reflns_theta_max 25.00
_diffrn_reflns_theta_min 1.61
_exptl_absorpt_coefficient_mu 6.997
_exptl_absorpt_correction_T_max 0.717
_exptl_absorpt_correction_T_min 0.631
_exptl_absorpt_correction_type multi-scan
_exptl_crystal_colour yellow
_exptl_crystal_density_diffrn 2.093
_exptl_crystal_density_meas ?
_exptl_crystal_density_method 'not measured'
_exptl_crystal_description block
_exptl_crystal_F_000 2448
_exptl_crystal_size_max 0.08
_exptl_crystal_size_mid 0.05
_exptl_crystal_size_min 0.05
_refine_diff_density_max 1.658
_refine_diff_density_min -1.852
_refine_diff_density_rms 0.247
_refine_ls_extinction_method none
_refine_ls_goodness_of_fit_ref 1.044
_refine_ls_hydrogen_treatment constr
_refine_ls_matrix_type full
_refine_ls_number_parameters 572
_refine_ls_number_reflns 7172
_refine_ls_number_restraints 0
_refine_ls_restrained_S_all 1.044
_refine_ls_R_factor_all 0.0819
_refine_ls_R_factor_gt 0.0463
_refine_ls_shift/su_max 0.004
_refine_ls_shift/su_mean 0.001
_refine_ls_structure_factor_coef Fsqd
_refine_ls_weighting_details 'calc w=1/[\s^2^(Fo^2^)+(0.0677P)^2^+0.0000P] where P=(Fo^2^+2Fc^2^)/3'
_refine_ls_weighting_scheme calc
_refine_ls_wR_factor_gt 0.1038
_refine_ls_wR_factor_ref 0.1288
_reflns_number_gt 5021
_reflns_number_total 7172
_reflns_threshold_expression >2sigma(I)
_cod_data_source_file ic9011313_si_001_2.cif
_cod_data_source_block 4b
_cod_depositor_comments
;
The following automatic conversions were performed:

'_symmetry_cell_setting' value 'Monoclinic' changed to 'monoclinic'
according to the built-in table from CIF Core dictionary named
'cif_core.dic' version 2.4.1 from 2010-06-29.

Automatic conversion script
Id: cif_fix_values 1646 2011-03-28 12:23:43Z adriana 

The following automatic conversions were performed:

'_exptl_crystal_density_meas' value 'not_measured' was changed to '?'
- the value is perceived as not measured.

Automatic conversion script
Id: cif_fix_values 3008 2015-01-20 13:52:24Z robertas 
;
_cod_database_code 4314743

loop_
_symmetry_equiv_pos_as_xyz
'x, y, z'
'-x, y+1/2, -z+1/2'
'-x, -y, -z'
'x, -y-1/2, z-1/2'

loop_
_atom_site_label
_atom_site_type_symbol
_atom_site_fract_x
_atom_site_fract_y
_atom_site_fract_z
_atom_site_U_iso_or_equiv
_atom_site_adp_type
_atom_site_occupancy
_atom_site_symmetry_multiplicity
_atom_site_calc_flag
_atom_site_refinement_flags
_atom_site_disorder_assembly
_atom_site_disorder_group
Pt1 Pt 0.79291(3) 0.16292(2) -0.13047(3) 0.02914(14) Uani 1 1 d . . .
Pt2 Pt 0.61324(3) 0.06806(2) -0.28867(3) 0.02800(14) Uani 1 1 d . . .
N1 N 0.8740(7) 0.1582(4) -0.2324(6) 0.033(2) Uani 1 1 d . . .
N2 N 0.8207(6) 0.2506(4) -0.1420(6) 0.030(2) Uani 1 1 d . . .
N3 N 0.7263(6) 0.1956(4) -0.0312(6) 0.031(2) Uani 1 1 d . . .
N4 N 0.6783(7) 0.1706(4) 0.0329(6) 0.034(2) Uani 1 1 d . . .
N5 N 0.5121(7) 0.1207(4) -0.2340(6) 0.034(2) Uani 1 1 d . . .
N6 N 0.5254(6) 0.0993(4) -0.4011(5) 0.028(2) Uani 1 1 d . . .
N7 N 0.6817(6) 0.0247(4) -0.3806(6) 0.031(2) Uani 1 1 d . . .
N8 N 0.7625(7) -0.0164(4) -0.3758(6) 0.035(2) Uani 1 1 d . . .
N9 N 0.7720(7) 0.0713(4) -0.1126(6) 0.031(2) Uani 1 1 d . . .
N10 N 0.7026(6) 0.0345(4) -0.1718(5) 0.0264(19) Uani 1 1 d . . .
C1 C 0.9009(8) 0.1070(6) -0.2739(7) 0.036(3) Uani 1 1 d . . .
H1 H 0.8799 0.0680 -0.2545 0.044 Uiso 1 1 calc R . .
C2 C 0.9574(9) 0.1087(6) -0.3431(8) 0.047(3) Uani 1 1 d . . .
H2 H 0.9737 0.0716 -0.3716 0.056 Uiso 1 1 calc R . .
C3 C 0.9903(9) 0.1663(6) -0.3706(8) 0.046(3) Uani 1 1 d . . .
H3 H 1.0290 0.1688 -0.4185 0.055 Uiso 1 1 calc R . .
C4 C 0.9656(8) 0.2203(6) -0.3267(7) 0.038(3) Uani 1 1 d . . .
H4 H 0.9877 0.2597 -0.3438 0.045 Uiso 1 1 calc R . .
C5 C 0.9084(8) 0.2146(6) -0.2581(7) 0.036(3) Uani 1 1 d . . .
C6 C 0.8794(8) 0.2678(5) -0.2046(7) 0.035(3) Uani 1 1 d . . .
C7 C 0.9058(9) 0.3288(6) -0.2112(8) 0.043(3) Uani 1 1 d . . .
H7 H 0.9465 0.3418 -0.2543 0.052 Uiso 1 1 calc R . .
C8 C 0.8710(10) 0.3714(6) -0.1527(9) 0.053(3) Uani 1 1 d . . .
H8 H 0.8850 0.4142 -0.1592 0.063 Uiso 1 1 calc R . .
C9 C 0.8170(9) 0.3530(6) -0.0860(8) 0.040(3) Uani 1 1 d . . .
H9 H 0.7981 0.3818 -0.0439 0.049 Uiso 1 1 calc R . .
C10 C 0.7912(9) 0.2906(6) -0.0824(8) 0.040(3) Uani 1 1 d . . .
C11 C 0.7372(8) 0.2580(5) -0.0201(8) 0.034(3) Uani 1 1 d . . .
C12 C 0.6935(9) 0.2755(5) 0.0546(7) 0.037(3) Uani 1 1 d . . .
H12 H 0.6888 0.3156 0.0793 0.045 Uiso 1 1 calc R . .
C13 C 0.6579(8) 0.2186(5) 0.0846(7) 0.033(3) Uani 1 1 d . . .
C14 C 0.6014(9) 0.2070(6) 0.1585(8) 0.045(3) Uani 1 1 d . . .
C15 C 0.5083(8) 0.1264(5) -0.1456(7) 0.034(3) Uani 1 1 d . . .
H15 H 0.5613 0.1071 -0.1011 0.040 Uiso 1 1 calc R . .
C16 C 0.4307(9) 0.1592(6) -0.1168(8) 0.042(3) Uani 1 1 d . . .
H16 H 0.4290 0.1614 -0.0533 0.050 Uiso 1 1 calc R . .
C17 C 0.3541(9) 0.1895(6) -0.1810(8) 0.045(3) Uani 1 1 d . . .
H17 H 0.3003 0.2127 -0.1615 0.054 Uiso 1 1 calc R . .
C18 C 0.3569(8) 0.1853(6) -0.2743(8) 0.040(3) Uani 1 1 d . . .
H18 H 0.3068 0.2063 -0.3195 0.048 Uiso 1 1 calc R . .
C19 C 0.4353(9) 0.1496(5) -0.2980(8) 0.036(3) Uani 1 1 d . . .
C20 C 0.4465(8) 0.1391(5) -0.3961(7) 0.034(3) Uani 1 1 d . . .
C21 C 0.3870(10) 0.1645(5) -0.4739(8) 0.040(3) Uani 1 1 d . . .
H21 H 0.3323 0.1931 -0.4701 0.048 Uiso 1 1 calc R . .
C22 C 0.4085(9) 0.1474(5) -0.5589(8) 0.038(3) Uani 1 1 d . . .
H22 H 0.3679 0.1641 -0.6138 0.045 Uiso 1 1 calc R . .
C23 C 0.4896(9) 0.1058(5) -0.5630(7) 0.036(3) Uani 1 1 d . . .
H23 H 0.5052 0.0944 -0.6205 0.044 Uiso 1 1 calc R . .
C24 C 0.5473(8) 0.0811(5) -0.4825(7) 0.031(2) Uani 1 1 d . . .
C25 C 0.6360(8) 0.0373(5) -0.4691(7) 0.029(2) Uani 1 1 d . . .
C26 C 0.6896(9) 0.0041(5) -0.5266(7) 0.034(3) Uani 1 1 d . . .
H26 H 0.6777 0.0040 -0.5917 0.041 Uiso 1 1 calc R . .
C27 C 0.7642(9) -0.0284(6) -0.4650(7) 0.038(3) Uani 1 1 d . . .
C28 C 0.8453(9) -0.0701(6) -0.4844(8) 0.042(3) Uani 1 1 d . . .
C29 C 0.9044(9) 0.0631(6) 0.0318(8) 0.042(3) Uani 1 1 d . . .
H29A H 0.8720 0.0970 0.0600 0.063 Uiso 1 1 calc R . .
H29B H 0.9637 0.0790 0.0068 0.063 Uiso 1 1 calc R . .
H29C H 0.9299 0.0314 0.0781 0.063 Uiso 1 1 calc R . .
C30 C 0.8240(8) 0.0350(5) -0.0443(7) 0.031(3) Uani 1 1 d . . .
C31 C 0.7895(8) -0.0244(6) -0.0583(7) 0.036(3) Uani 1 1 d . . .
H31 H 0.8120 -0.0591 -0.0203 0.043 Uiso 1 1 calc R . .
C32 C 0.7139(8) -0.0237(5) -0.1403(7) 0.030(2) Uani 1 1 d . . .
C33 C 0.6510(10) -0.0755(5) -0.1914(8) 0.042(3) Uani 1 1 d . . .
H33A H 0.6752 -0.0831 -0.2488 0.063 Uiso 1 1 calc R . .
H33B H 0.5762 -0.0642 -0.2053 0.063 Uiso 1 1 calc R . .
H33C H 0.6606 -0.1129 -0.1537 0.063 Uiso 1 1 calc R . .
F1 F 0.6079(5) 0.2538(3) 0.2164(4) 0.0445(17) Uani 1 1 d . . .
F2 F 0.4948(5) 0.1988(4) 0.1275(4) 0.054(2) Uani 1 1 d . . .
F3 F 0.6333(6) 0.1572(4) 0.2083(5) 0.057(2) Uani 1 1 d . . .
F4 F 0.8191(6) -0.0907(4) -0.5728(5) 0.062(2) Uani 1 1 d . . .
F5 F 0.9401(5) -0.0447(4) -0.4764(6) 0.067(2) Uani 1 1 d . . .
F6 F 0.8584(5) -0.1213(3) -0.4332(5) 0.0482(17) Uani 1 1 d . . .
P1 P 0.1374(2) 0.29509(15) -0.5076(2) 0.0346(7) Uani 1 1 d . . .
F7 F 0.1597(6) 0.2535(4) -0.5908(5) 0.059(2) Uani 1 1 d . . .
F8 F 0.1158(6) 0.3359(3) -0.4235(5) 0.0521(18) Uani 1 1 d . . .
F9 F 0.2551(5) 0.3212(4) -0.4919(5) 0.058(2) Uani 1 1 d . . .
F10 F 0.0978(6) 0.3509(4) -0.5762(5) 0.061(2) Uani 1 1 d . . .
F11 F 0.1763(5) 0.2400(3) -0.4381(5) 0.0487(18) Uani 1 1 d . . .
F12 F 0.0200(5) 0.2684(3) -0.5221(5) 0.0509(18) Uani 1 1 d . . .
O1 O 0.3759(8) -0.0074(5) -0.2559(6) 0.069(3) Uani 1 1 d . . .
C34 C 0.3317(11) 0.0007(6) -0.1905(9) 0.055(4) Uani 1 1 d . . .
C35 C 0.2209(11) 0.0259(8) -0.2026(10) 0.072(5) Uani 1 1 d . . .
H35A H 0.1720 -0.0079 -0.1973 0.108 Uiso 1 1 calc R . .
H35B H 0.2008 0.0451 -0.2633 0.108 Uiso 1 1 calc R . .
H35C H 0.2179 0.0569 -0.1551 0.108 Uiso 1 1 calc R . .
C36 C 0.3862(10) -0.0187(7) -0.0954(8) 0.057(4) Uani 1 1 d . . .
H36A H 0.3887 0.0164 -0.0534 0.086 Uiso 1 1 calc R . .
H36B H 0.4582 -0.0322 -0.0967 0.086 Uiso 1 1 calc R . .
H36C H 0.3471 -0.0528 -0.0745 0.086 Uiso 1 1 calc R . .
O2 O 0.9361(7) -0.0586(5) -0.2308(6) 0.070(3) Uani 1 1 d . . .
H2A H 0.8876 -0.0538 -0.2778 0.105 Uiso 1 1 d R . .
H2B H 0.9110 -0.0698 -0.1848 0.105 Uiso 1 1 d R . .

loop_
_atom_site_aniso_label
_atom_site_aniso_U_11
_atom_site_aniso_U_22
_atom_site_aniso_U_33
_atom_site_aniso_U_23
_atom_site_aniso_U_13
_atom_site_aniso_U_12
Pt1 0.0265(2) 0.0278(3) 0.0348(2) 0.00030(19) 0.01031(17) -0.00038(18)
Pt2 0.0260(2) 0.0285(3) 0.0313(2) -0.00016(19) 0.01008(17) 0.00112(18)
N1 0.030(5) 0.029(6) 0.040(5) 0.007(4) 0.006(4) -0.002(4)
N2 0.028(5) 0.024(5) 0.040(5) 0.011(4) 0.008(4) 0.002(4)
N3 0.022(4) 0.040(6) 0.031(5) -0.003(4) 0.003(4) -0.004(4)
N4 0.026(5) 0.043(6) 0.033(5) -0.005(4) 0.006(4) -0.008(4)
N5 0.033(5) 0.033(6) 0.036(5) -0.002(4) 0.008(4) -0.004(4)
N6 0.023(4) 0.034(6) 0.029(5) -0.003(4) 0.008(4) 0.004(4)
N7 0.027(5) 0.028(5) 0.038(5) -0.005(4) 0.007(4) 0.003(4)
N8 0.034(5) 0.021(5) 0.054(6) -0.001(4) 0.017(4) 0.004(4)
N9 0.037(5) 0.024(5) 0.034(5) -0.003(4) 0.011(4) 0.003(4)
N10 0.023(4) 0.027(5) 0.031(5) 0.002(4) 0.008(4) 0.004(4)
C1 0.033(6) 0.032(7) 0.045(7) 0.002(6) 0.013(5) 0.000(5)
C2 0.045(7) 0.040(8) 0.062(8) -0.003(7) 0.027(6) 0.005(6)
C3 0.043(7) 0.047(8) 0.057(8) -0.008(6) 0.033(6) -0.005(6)
C4 0.034(6) 0.045(8) 0.037(6) 0.003(6) 0.012(5) -0.006(5)
C5 0.031(6) 0.044(8) 0.036(6) 0.001(5) 0.010(5) 0.002(5)
C6 0.033(6) 0.027(6) 0.042(6) 0.011(5) -0.002(5) 0.008(5)
C7 0.037(7) 0.042(8) 0.049(7) 0.007(6) 0.006(6) -0.002(6)
C8 0.052(8) 0.035(8) 0.069(9) 0.011(7) 0.007(7) 0.005(6)
C9 0.039(7) 0.030(7) 0.054(8) -0.002(6) 0.014(6) -0.004(5)
C10 0.033(6) 0.042(8) 0.044(7) -0.007(6) 0.005(5) -0.002(6)
C11 0.025(5) 0.028(7) 0.049(7) 0.001(5) 0.008(5) -0.002(5)
C12 0.046(7) 0.029(7) 0.040(6) -0.013(5) 0.013(5) 0.004(5)
C13 0.029(6) 0.036(7) 0.034(6) -0.015(5) 0.005(5) 0.002(5)
C14 0.046(7) 0.050(9) 0.037(7) -0.010(6) 0.005(6) 0.005(6)
C15 0.038(6) 0.031(7) 0.032(6) -0.005(5) 0.010(5) 0.002(5)
C16 0.046(7) 0.047(8) 0.035(6) -0.009(6) 0.016(6) 0.006(6)
C17 0.039(7) 0.044(8) 0.056(8) -0.008(6) 0.022(6) 0.002(6)
C18 0.024(6) 0.048(8) 0.050(7) -0.001(6) 0.015(5) 0.006(5)
C19 0.032(6) 0.039(7) 0.037(6) 0.003(5) 0.006(5) 0.000(5)
C20 0.033(6) 0.028(6) 0.041(7) -0.012(5) 0.009(5) 0.004(5)
C21 0.057(8) 0.024(7) 0.043(7) 0.004(5) 0.019(6) 0.004(6)
C22 0.043(7) 0.033(7) 0.035(6) 0.002(5) 0.003(5) 0.007(6)
C23 0.044(7) 0.040(7) 0.026(6) 0.000(5) 0.011(5) -0.001(6)
C24 0.028(6) 0.026(6) 0.037(6) 0.000(5) 0.004(5) -0.002(5)
C25 0.027(5) 0.026(6) 0.035(6) 0.003(5) 0.009(5) 0.005(5)
C26 0.045(7) 0.028(6) 0.035(6) -0.008(5) 0.021(5) -0.006(5)
C27 0.043(7) 0.038(7) 0.035(6) -0.007(6) 0.011(5) -0.005(6)
C28 0.043(7) 0.042(8) 0.047(7) -0.003(6) 0.021(6) 0.001(6)
C29 0.042(7) 0.040(8) 0.042(7) 0.000(6) 0.005(5) -0.008(6)
C30 0.026(5) 0.033(7) 0.036(6) 0.001(5) 0.007(5) -0.002(5)
C31 0.036(6) 0.040(8) 0.035(6) 0.000(5) 0.012(5) 0.006(6)
C32 0.038(6) 0.030(6) 0.027(6) 0.005(5) 0.015(5) 0.003(5)
C33 0.053(7) 0.033(7) 0.037(6) 0.002(5) 0.005(6) -0.012(6)
F1 0.046(4) 0.052(5) 0.038(4) -0.013(3) 0.015(3) -0.007(3)
F2 0.037(4) 0.080(6) 0.050(4) -0.010(4) 0.017(3) -0.016(4)
F3 0.074(5) 0.052(5) 0.054(4) 0.011(4) 0.033(4) 0.018(4)
F4 0.071(5) 0.073(6) 0.046(4) -0.007(4) 0.023(4) 0.029(4)
F5 0.042(4) 0.050(5) 0.120(7) -0.009(5) 0.040(4) -0.004(4)
F6 0.043(4) 0.038(4) 0.068(5) 0.005(4) 0.023(3) 0.012(3)
P1 0.0320(15) 0.0331(18) 0.0411(16) 0.0017(14) 0.0129(13) -0.0013(13)
F7 0.076(5) 0.055(5) 0.057(4) -0.013(4) 0.036(4) -0.022(4)
F8 0.057(4) 0.041(4) 0.065(5) -0.010(4) 0.029(4) 0.001(3)
F9 0.035(4) 0.064(5) 0.075(5) -0.009(4) 0.016(3) -0.020(4)
F10 0.069(5) 0.053(5) 0.061(5) 0.022(4) 0.011(4) -0.002(4)
F11 0.039(4) 0.044(4) 0.061(4) 0.014(4) 0.008(3) 0.012(3)
F12 0.028(3) 0.055(5) 0.068(4) 0.008(4) 0.006(3) -0.008(3)
O1 0.074(7) 0.086(8) 0.052(6) -0.006(5) 0.022(5) -0.015(6)
C34 0.078(10) 0.049(9) 0.046(8) -0.012(7) 0.029(7) -0.024(8)
C35 0.062(9) 0.095(13) 0.061(9) 0.012(9) 0.022(7) -0.012(9)
C36 0.052(8) 0.069(11) 0.051(8) 0.004(7) 0.013(6) -0.009(7)
O2 0.050(5) 0.104(9) 0.051(5) -0.010(6) 0.002(4) 0.019(6)

loop_
_atom_type_symbol
_atom_type_description
_atom_type_scat_dispersion_real
_atom_type_scat_dispersion_imag
_atom_type_scat_source
C C 0.0033 0.0016 'International Tables Vol C Tables 4.2.6.8 and 6.1.1.4'
H H 0.0000 0.0000 'International Tables Vol C Tables 4.2.6.8 and 6.1.1.4'
N N 0.0061 0.0033 'International Tables Vol C Tables 4.2.6.8 and 6.1.1.4'
F F 0.0171 0.0103 'International Tables Vol C Tables 4.2.6.8 and 6.1.1.4'
P P 0.1023 0.0942 'International Tables Vol C Tables 4.2.6.8 and 6.1.1.4'
Pt Pt -1.7033 8.3905 'International Tables Vol C Tables 4.2.6.8 and 6.1.1.4'
O O 0.0106 0.0060 'International Tables Vol C Tables 4.2.6.8 and 6.1.1.4'

loop_
_geom_angle_atom_site_label_1
_geom_angle_atom_site_label_2
_geom_angle_atom_site_label_3
_geom_angle
_geom_angle_site_symmetry_1
_geom_angle_site_symmetry_3
_geom_angle_publ_flag
N2 Pt1 N3 80.4(4) . . ?
N2 Pt1 N1 81.3(4) . . ?
N3 Pt1 N1 161.6(4) . . ?
N2 Pt1 N9 176.5(3) . . ?
N3 Pt1 N9 99.3(4) . . ?
N1 Pt1 N9 98.8(4) . . ?
N6 Pt2 N7 80.6(3) . . ?
N6 Pt2 N10 179.0(4) . . ?
N7 Pt2 N10 99.4(3) . . ?
N6 Pt2 N5 80.6(3) . . ?
N7 Pt2 N5 161.2(3) . . ?
N10 Pt2 N5 99.3(3) . . ?
C1 N1 C5 118.3(9) . . ?
C1 N1 Pt1 127.5(7) . . ?
C5 N1 Pt1 114.2(7) . . ?
C10 N2 C6 122.9(10) . . ?
C10 N2 Pt1 119.1(7) . . ?
C6 N2 Pt1 117.6(7) . . ?
N4 N3 C11 111.2(9) . . ?
N4 N3 Pt1 135.4(8) . . ?
C11 N3 Pt1 113.2(7) . . ?
C13 N4 N3 105.3(9) . . ?
C15 N5 C19 118.4(9) . . ?
C15 N5 Pt2 127.2(7) . . ?
C19 N5 Pt2 114.3(7) . . ?
C20 N6 C24 122.0(9) . . ?
C20 N6 Pt2 119.5(7) . . ?
C24 N6 Pt2 118.5(7) . . ?
C25 N7 N8 111.2(8) . . ?
C25 N7 Pt2 113.7(7) . . ?
N8 N7 Pt2 135.1(7) . . ?
C27 N8 N7 103.7(9) . . ?
C30 N9 N10 108.0(9) . . ?
C30 N9 Pt1 127.4(7) . . ?
N10 N9 Pt1 124.6(7) . . ?
C32 N10 N9 107.9(8) . . ?
C32 N10 Pt2 129.9(7) . . ?
N9 N10 Pt2 122.0(7) . . ?
N1 C1 C2 123.1(11) . . ?
C1 C2 C3 118.5(12) . . ?
C2 C3 C4 119.5(11) . . ?
C5 C4 C3 118.3(11) . . ?
N1 C5 C4 122.3(11) . . ?
N1 C5 C6 114.0(9) . . ?
C4 C5 C6 123.8(11) . . ?
N2 C6 C7 119.4(11) . . ?
N2 C6 C5 112.8(10) . . ?
C7 C6 C5 127.8(11) . . ?
C6 C7 C8 118.3(12) . . ?
C9 C8 C7 121.7(12) . . ?
C8 C9 C10 117.8(12) . . ?
N2 C10 C9 119.7(11) . . ?
N2 C10 C11 110.1(10) . . ?
C9 C10 C11 130.2(11) . . ?
N3 C11 C12 108.4(9) . . ?
N3 C11 C10 117.1(10) . . ?
C12 C11 C10 134.4(11) . . ?
C11 C12 C13 102.9(10) . . ?
N4 C13 C12 112.1(9) . . ?
N4 C13 C14 118.8(11) . . ?
C12 C13 C14 129.0(10) . . ?
F1 C14 F3 106.5(9) . . ?
F1 C14 F2 104.4(9) . . ?
F3 C14 F2 105.1(10) . . ?
F1 C14 C13 112.6(11) . . ?
F3 C14 C13 114.4(10) . . ?
F2 C14 C13 112.9(9) . . ?
N5 C15 C16 122.2(11) . . ?
C15 C16 C17 119.7(11) . . ?
C16 C17 C18 119.6(11) . . ?
C19 C18 C17 117.1(11) . . ?
C18 C19 N5 122.9(10) . . ?
C18 C19 C20 123.3(10) . . ?
N5 C19 C20 113.8(9) . . ?
N6 C20 C21 120.9(10) . . ?
N6 C20 C19 111.6(9) . . ?
C21 C20 C19 127.5(10) . . ?
C20 C21 C22 118.5(11) . . ?
C23 C22 C21 119.9(10) . . ?
C24 C23 C22 119.5(10) . . ?
N6 C24 C23 119.2(10) . . ?
N6 C24 C25 111.2(9) . . ?
C23 C24 C25 129.6(10) . . ?
N7 C25 C26 108.4(9) . . ?
N7 C25 C24 116.0(9) . . ?
C26 C25 C24 135.6(10) . . ?
C27 C26 C25 102.8(9) . . ?
N8 C27 C26 113.9(10) . . ?
N8 C27 C28 117.8(10) . . ?
C26 C27 C28 128.2(10) . . ?
F5 C28 F6 106.4(10) . . ?
F5 C28 F4 105.5(9) . . ?
F6 C28 F4 105.0(10) . . ?
F5 C28 C27 114.5(11) . . ?
F6 C28 C27 114.5(10) . . ?
F4 C28 C27 110.1(10) . . ?
N9 C30 C31 109.5(9) . . ?
N9 C30 C29 119.9(10) . . ?
C31 C30 C29 130.7(10) . . ?
C30 C31 C32 105.8(10) . . ?
N10 C32 C31 108.8(10) . . ?
N10 C32 C33 120.9(9) . . ?
C31 C32 C33 130.3(10) . . ?
F11 P1 F10 179.2(5) . . ?
F11 P1 F12 89.2(4) . . ?
F10 P1 F12 90.7(4) . . ?
F11 P1 F9 90.1(4) . . ?
F10 P1 F9 90.0(4) . . ?
F12 P1 F9 179.2(5) . . ?
F11 P1 F8 89.2(4) . . ?
F10 P1 F8 90.0(4) . . ?
F12 P1 F8 89.8(4) . . ?
F9 P1 F8 90.0(4) . . ?
F11 P1 F7 89.9(4) . . ?
F10 P1 F7 90.9(4) . . ?
F12 P1 F7 90.3(4) . . ?
F9 P1 F7 89.9(4) . . ?
F8 P1 F7 179.1(5) . . ?
O1 C34 C36 119.8(14) . . ?
O1 C34 C35 122.3(13) . . ?
C36 C34 C35 117.8(11) . . ?

loop_
_geom_bond_atom_site_label_1
_geom_bond_atom_site_label_2
_geom_bond_distance
_geom_bond_site_symmetry_2
_geom_bond_publ_flag
Pt1 N2 1.944(9) . ?
Pt1 N3 1.983(8) . ?
Pt1 N1 2.011(9) . ?
Pt1 N9 2.025(9) . ?
Pt2 N6 1.945(8) . ?
Pt2 N7 2.003(8) . ?
Pt2 N10 2.020(8) . ?
Pt2 N5 2.023(9) . ?
N1 C1 1.347(14) . ?
N1 C5 1.378(14) . ?
N2 C10 1.348(14) . ?
N2 C6 1.366(13) . ?
N3 N4 1.350(12) . ?
N3 C11 1.363(14) . ?
N4 C13 1.349(13) . ?
N5 C15 1.332(13) . ?
N5 C19 1.380(14) . ?
N6 C20 1.348(13) . ?
N6 C24 1.356(13) . ?
N7 C25 1.359(13) . ?
N7 N8 1.363(12) . ?
N8 C27 1.356(13) . ?
N9 C30 1.352(13) . ?
N9 N10 1.378(12) . ?
N10 C32 1.341(13) . ?
C1 C2 1.376(15) . ?
C2 C3 1.405(17) . ?
C3 C4 1.406(16) . ?
C4 C5 1.381(14) . ?
C5 C6 1.488(16) . ?
C6 C7 1.371(16) . ?
C7 C8 1.401(17) . ?
C8 C9 1.383(17) . ?
C9 C10 1.392(17) . ?
C10 C11 1.451(15) . ?
C11 C12 1.396(15) . ?
C12 C13 1.416(16) . ?
C13 C14 1.458(16) . ?
C14 F1 1.321(13) . ?
C14 F3 1.327(14) . ?
C14 F2 1.375(13) . ?
C15 C16 1.365(15) . ?
C16 C17 1.395(17) . ?
C17 C18 1.399(16) . ?
C18 C19 1.376(15) . ?
C19 C20 1.512(15) . ?
C20 C21 1.371(16) . ?
C21 C22 1.398(15) . ?
C22 C23 1.393(16) . ?
C23 C24 1.385(14) . ?
C24 C25 1.469(14) . ?
C25 C26 1.403(14) . ?
C26 C27 1.383(15) . ?
C27 C28 1.455(16) . ?
C28 F5 1.328(14) . ?
C28 F6 1.335(13) . ?
C28 F4 1.365(13) . ?
C29 C30 1.503(15) . ?
C30 C31 1.363(16) . ?
C31 C32 1.403(14) . ?
C32 C33 1.499(15) . ?
P1 F11 1.592(7) . ?
P1 F10 1.597(8) . ?
P1 F12 1.598(7) . ?
P1 F9 1.597(7) . ?
P1 F8 1.601(7) . ?
P1 F7 1.602(7) . ?
O1 C34 1.235(14) . ?
C34 C36 1.508(18) . ?
C34 C35 1.51(2) . ?
